data_2221082
loop_
_publ_author_name
'Han, Lu-Na'
'Lu, Ran-Zhe'
'Zhang, Min'
'Wang, Hai-bo'

_publ_section_title
2-{3,4-Dibutoxy-5-[5-(3-methylphenyl)-1,3,4-oxadiazol-2-yl]thiophen-2-yl}-5-(3-methylphenyl)-1,3,4-oxadiazole
_journal_coeditor_code HB2914
_journal_issue 3
_journal_name_full 'Acta Crystallographica Section E'
_journal_page_first o622
_journal_paper_doi 10.1107/S1600536809006539
_journal_volume 65
_journal_year 2009
_chemical_formula_iupac 'C30 H32 N4 O4 S'
_chemical_formula_moiety 'C30 H32 N4 O4 S'
_chemical_formula_sum 'C30 H32 N4 O4 S'
_chemical_formula_weight 544.67
_chemical_melting_point 440
_chemical_name_systematic
;
2-{3,4-Dibutoxy-5-[5-(3-methylphenyl)-1,3,4-oxadiazol-2-yl]thiophen-2-yl}-
5-(3-methylphenyl)-1,3,4-oxadiazole
;
_space_group_IT_number 14
_symmetry_cell_setting monoclinic
_symmetry_space_group_name_Hall '-P 2ybc'
_symmetry_space_group_name_H-M 'P 1 21/c 1'
_atom_sites_solution_hydrogens geom
_atom_sites_solution_primary direct
_atom_sites_solution_secondary difmap
_audit_creation_method SHELXL-97
_cell_angle_alpha 90.00
_cell_angle_beta 98.36(3)
_cell_angle_gamma 90.00
_cell_formula_units_Z 4
_cell_length_a 16.421(3)
_cell_length_b 14.432(3)
_cell_length_c 12.338(3)
_cell_measurement_reflns_used 25
_cell_measurement_temperature 293(2)
_cell_measurement_theta_max 12
_cell_measurement_theta_min 8
_cell_volume 2892.9(11)
_computing_cell_refinement 'CAD-4 Software (Enraf--Nonius, 1989)'
_computing_data_collection 'CAD-4 Software (Enraf--Nonius, 1989)'
_computing_data_reduction 'XCAD4 (Harms & Wocadlo, 1995)'
_computing_molecular_graphics 'SHELXTL (Sheldrick, 2008)'
_computing_publication_material 'SHELXL97 (Sheldrick, 2008)'
_computing_structure_refinement 'SHELXL97 (Sheldrick, 2008)'
_computing_structure_solution 'SHELXS97 (Sheldrick, 2008)'
_diffrn_ambient_temperature 293(2)
_diffrn_measured_fraction_theta_full 0.998
_diffrn_measured_fraction_theta_max 0.998
_diffrn_measurement_device_type 'Enraf--Nonius CAD-4'
_diffrn_measurement_method \w/2\q
_diffrn_radiation_monochromator graphite
_diffrn_radiation_source 'fine-focus sealed tube'
_diffrn_radiation_type MoK\a
_diffrn_radiation_wavelength 0.71073
_diffrn_reflns_av_R_equivalents 0.0483
_diffrn_reflns_av_sigmaI/netI 0.0532
_diffrn_reflns_limit_h_max 19
_diffrn_reflns_limit_h_min 0
_diffrn_reflns_limit_k_max 17
_diffrn_reflns_limit_k_min 0
_diffrn_reflns_limit_l_max 14
_diffrn_reflns_limit_l_min -14
_diffrn_reflns_number 5526
_diffrn_reflns_theta_full 25.29
_diffrn_reflns_theta_max 25.29
_diffrn_reflns_theta_min 1.25
_diffrn_standards_decay_% 1
_diffrn_standards_interval_count 200
_diffrn_standards_interval_time 7200
_diffrn_standards_number 3
_exptl_absorpt_coefficient_mu 0.153
_exptl_absorpt_correction_T_max 0.985
_exptl_absorpt_correction_T_min 0.956
_exptl_absorpt_correction_type psi-scan
_exptl_absorpt_process_details '(North <i>et al.</i>,  1968)'
_exptl_crystal_colour 'light yellow'
_exptl_crystal_density_diffrn 1.251
_exptl_crystal_density_method 'not measured'
_exptl_crystal_description block
_exptl_crystal_F_000 1152
_exptl_crystal_size_max 0.30
_exptl_crystal_size_mid 0.20
_exptl_crystal_size_min 0.10
_refine_diff_density_max 0.145
_refine_diff_density_min -0.133
_refine_ls_extinction_method none
_refine_ls_goodness_of_fit_ref 1.002
_refine_ls_hydrogen_treatment constr
_refine_ls_matrix_type full
_refine_ls_number_parameters 352
_refine_ls_number_reflns 5260
_refine_ls_number_restraints 52
_refine_ls_restrained_S_all 1.006
_refine_ls_R_factor_all 0.1569
_refine_ls_R_factor_gt 0.0709
_refine_ls_shift/su_max 0.000
_refine_ls_shift/su_mean 0.000
_refine_ls_structure_factor_coef Fsqd
_refine_ls_weighting_details 'calc w=1/[\s^2^(Fo^2^)+(0.04P)^2^+1.2P] where P=(Fo^2^+2Fc^2^)/3'
_refine_ls_weighting_scheme calc
_refine_ls_wR_factor_gt 0.1277
_refine_ls_wR_factor_ref 0.1667
_reflns_number_gt 2161
_reflns_number_total 5260
_reflns_threshold_expression I>2\s(I)
_cod_data_source_file hb2914.cif
_cod_data_source_block I
_cod_depositor_comments
;
The following automatic conversions were performed:
'_symmetry_cell_setting' value 'Monoclinic' changed to 'monoclinic'
according to '/home/saulius/struct/CIF-dictionaries/cif_core.dic'
dictionary named 'cif_core.dic' version 2.4.1 from 2010-06-29.

Automatic conversion script
Id: cif_fix_enum 1527 2010-12-29 10:47:43Z saulius 

The following automatic conversions were performed:

'_symmetry_cell_setting' value 'Monoclinic' changed to 'monoclinic'
according to /home/saulius/struct/CIF-dictionaries/cif_core.dic
dictionary named 'cif_core.dic' version 2.4.1 from 2010-06-29.

Automatic conversion script
Id: cif_fix_values 1715 2011-07-08 13:25:40Z adriana 
;
_cod_original_sg_symbol_Hall ' -P 2ybc'
_cod_original_sg_symbol_H-M 'P 21/c'
_cod_database_code 2221082
_cod_database_fobs_code 2221082

loop_
_symmetry_equiv_pos_as_xyz
'x, y, z'
'-x, y+1/2, -z+1/2'
'-x, -y, -z'
'x, -y-1/2, z-1/2'

loop_
_atom_site_type_symbol
_atom_site_label
_atom_site_fract_x
_atom_site_fract_y
_atom_site_fract_z
_atom_site_U_iso_or_equiv
_atom_site_adp_type
_atom_site_calc_flag
_atom_site_refinement_flags
_atom_site_occupancy
_atom_site_disorder_assembly
_atom_site_disorder_group
S S 0.26175(7) 0.22411(9) 0.70173(9) 0.0957(4) Uani d U 1 . .
N N1 0.4127(2) 0.2826(3) 1.0254(3) 0.1009(12) Uani d . 1 . .
O O1 0.36204(17) 0.4067(2) 0.9317(3) 0.1033(10) Uani d . 1 . .
C C1 0.5391(3) 0.4136(3) 1.4095(3) 0.1134(16) Uani d . 1 . .
H H1B 0.5566 0.4622 1.4607 0.170 Uiso calc R 1 . .
H H1C 0.5854 0.3751 1.4004 0.170 Uiso calc R 1 . .
H H1D 0.4977 0.3768 1.4366 0.170 Uiso calc R 1 . .
O O2 0.28937(19) 0.4885(3) 0.7289(2) 0.1031(10) Uani d U 1 . .
N N2 0.3700(2) 0.2498(3) 0.9236(3) 0.1017(12) Uani d . 1 . .
C C2 0.5029(3) 0.4566(4) 1.2971(4) 0.0997(15) Uani d . 1 . .
O O3 0.1942(2) 0.4382(2) 0.5174(2) 0.1087(10) Uani d . 1 . .
N N3 0.1668(3) 0.1439(4) 0.4892(3) 0.1150(14) Uani d . 1 . .
C C3 0.5001(3) 0.5472(5) 1.2837(4) 0.1192(18) Uani d . 1 . .
H H3B 0.5219 0.5845 1.3423 0.143 Uiso calc R 1 . .
O O4 0.12985(18) 0.2718(2) 0.4131(3) 0.1015(9) Uani d . 1 . .
C C4 0.4659(3) 0.5907(4) 1.1849(4) 0.1109(16) Uani d . 1 . .
H H4A 0.4644 0.6543 1.1722 0.133 Uiso calc R 1 . .
N N4 0.1195(3) 0.1222(3) 0.3878(4) 0.1079(13) Uani d . 1 . .
C C5 0.4329(3) 0.5193(5) 1.1053(5) 0.122(2) Uani d . 1 . .
H H5A 0.4060 0.5421 1.0391 0.147 Uiso calc R 1 . .
C C6 0.4354(3) 0.4324(5) 1.1124(4) 0.1071(17) Uani d . 1 . .
C C7 0.4737(3) 0.4002(4) 1.2129(4) 0.1107(16) Uani d . 1 . .
H H7A 0.4796 0.3366 1.2228 0.133 Uiso calc R 1 . .
C C8 0.4034(3) 0.3681(5) 1.0312(4) 0.1074(16) Uani d . 1 . .
C C9 0.3451(3) 0.3246(4) 0.8750(4) 0.1014(15) Uani d . 1 . .
C C10 0.2980(3) 0.3296(4) 0.7657(4) 0.0948(13) Uani d . 1 . .
C C11 0.2710(3) 0.4006(4) 0.7014(4) 0.0964(13) Uani d . 1 . .
C C12 0.2256(3) 0.5477(4) 0.7441(4) 0.1291(18) Uani d U 1 . .
H H12A 0.2030 0.5311 0.8099 0.155 Uiso calc R 1 . .
H H12B 0.1820 0.5445 0.6821 0.155 Uiso calc R 1 . .
C C13 0.2629(3) 0.6454(4) 0.7548(5) 0.1299(19) Uani d . 1 . .
H H13A 0.3086 0.6504 0.7134 0.156 Uiso calc R 1 . .
H H13B 0.2219 0.6915 0.7281 0.156 Uiso calc R 1 . .
C C14 0.2906(3) 0.6583(4) 0.8693(5) 0.133(2) Uani d U 1 . .
H H14A 0.3325 0.6114 0.8882 0.160 Uiso calc R 1 . .
H H14B 0.2444 0.6398 0.9054 0.160 Uiso calc R 1 . .
C C15 0.3226(3) 0.7401(4) 0.9256(4) 0.1344(19) Uani d U 1 . .
H H15A 0.3366 0.7269 1.0024 0.202 Uiso calc R 1 . .
H H15B 0.2818 0.7882 0.9156 0.202 Uiso calc R 1 . .
H H15C 0.3709 0.7602 0.8967 0.202 Uiso calc R 1 . .
C C16 0.2334(3) 0.3697(4) 0.5944(4) 0.1108(16) Uani d . 1 . .
C C17 0.2452(3) 0.4653(4) 0.4567(4) 0.1100(15) Uani d U 1 . .
H H17A 0.2766 0.4122 0.4378 0.132 Uiso calc R 1 . .
H H17B 0.2834 0.5080 0.4980 0.132 Uiso calc R 1 . .
C C18 0.2077(3) 0.5116(4) 0.3538(4) 0.1224(17) Uani d U 1 . .
H H18A 0.1648 0.4709 0.3184 0.147 Uiso calc R 1 . .
H H18B 0.1807 0.5672 0.3745 0.147 Uiso calc R 1 . .
C C19 0.2573(3) 0.5376(4) 0.2730(4) 0.1191(17) Uani d . 1 . .
H H19A 0.2880 0.4842 0.2534 0.143 Uiso calc R 1 . .
H H19B 0.2964 0.5847 0.3027 0.143 Uiso calc R 1 . .
C C20 0.2018(4) 0.5762(4) 0.1680(5) 0.161(2) Uani d . 1 . .
H H20A 0.2358 0.5920 0.1137 0.242 Uiso calc R 1 . .
H H20B 0.1732 0.6305 0.1871 0.242 Uiso calc R 1 . .
H H20C 0.1626 0.5298 0.1393 0.242 Uiso calc R 1 . .
C C21 0.2166(3) 0.2781(4) 0.5906(3) 0.0928(12) Uani d U 1 . .
C C22 0.1734(3) 0.2329(4) 0.4973(4) 0.0921(13) Uani d . 1 . .
C C23 0.0989(3) 0.1984(5) 0.3461(5) 0.1063(16) Uani d . 1 . .
C C24 0.0474(3) 0.2255(6) 0.2409(5) 0.1150(17) Uani d . 1 . .
C C25 0.0259(3) 0.3153(5) 0.2097(5) 0.1220(19) Uani d . 1 . .
H H25A 0.0438 0.3633 0.2577 0.146 Uiso calc R 1 . .
C C26 -0.0201(3) 0.3368(4) 0.1127(6) 0.1280(19) Uani d . 1 . .
H H26A -0.0336 0.3980 0.0948 0.154 Uiso calc R 1 . .
C C27 -0.0465(4) 0.2655(6) 0.0408(5) 0.130(2) Uani d . 1 . .
H H27A -0.0788 0.2768 -0.0263 0.156 Uiso calc R 1 . .
C C28 -0.0232(4) 0.1798(6) 0.0728(5) 0.126(2) Uani d . 1 . .
C C29 0.0204(3) 0.1594(4) 0.1728(5) 0.1141(17) Uani d . 1 . .
H H29A 0.0310 0.0979 0.1926 0.137 Uiso calc R 1 . .
C C30 -0.0652(4) 0.1206(4) -0.0041(5) 0.150(2) Uani d . 1 . .
H H30A -0.0751 0.0645 0.0335 0.225 Uiso d R 1 . .
H H30B -0.0290 0.1080 -0.0568 0.225 Uiso d R 1 . .
H H30C -0.1164 0.1446 -0.0409 0.225 Uiso d R 1 . .

loop_
_atom_site_aniso_label
_atom_site_aniso_U_11
_atom_site_aniso_U_22
_atom_site_aniso_U_33
_atom_site_aniso_U_12
_atom_site_aniso_U_13
_atom_site_aniso_U_23
S 0.0992(8) 0.0908(9) 0.0966(8) -0.0007(7) 0.0129(6) 0.0017(7)
N1 0.094(3) 0.108(3) 0.098(3) 0.001(3) 0.006(2) -0.003(3)
O1 0.100(2) 0.117(3) 0.090(2) 0.0008(19) 0.0034(16) 0.002(2)
C1 0.130(4) 0.115(4) 0.093(3) -0.009(3) 0.014(3) -0.019(3)
O2 0.099(2) 0.106(3) 0.106(2) 0.014(2) 0.0213(16) -0.011(2)
N2 0.096(3) 0.111(4) 0.094(3) 0.017(2) 0.001(2) -0.004(2)
C2 0.099(3) 0.113(4) 0.085(3) -0.011(3) 0.007(2) -0.011(3)
O3 0.123(2) 0.107(3) 0.097(2) 0.000(2) 0.0192(18) 0.020(2)
N3 0.129(4) 0.115(4) 0.099(3) 0.005(3) 0.010(2) 0.013(3)
C3 0.140(4) 0.122(5) 0.089(3) -0.032(4) -0.007(3) -0.022(3)
O4 0.095(2) 0.108(3) 0.101(2) 0.004(2) 0.0117(16) 0.006(2)
C4 0.098(3) 0.121(5) 0.115(4) -0.014(3) 0.023(3) -0.017(4)
N4 0.107(3) 0.117(4) 0.099(3) -0.004(3) 0.014(2) -0.016(3)
C5 0.097(4) 0.149(6) 0.116(4) 0.007(4) -0.004(3) -0.010(5)
C6 0.112(4) 0.131(5) 0.079(3) 0.000(4) 0.014(3) -0.001(4)
C7 0.097(3) 0.118(5) 0.118(4) -0.008(3) 0.020(3) -0.003(4)
C8 0.100(4) 0.131(5) 0.091(3) 0.006(4) 0.013(3) 0.005(4)
C9 0.101(3) 0.115(5) 0.086(3) -0.011(3) 0.002(2) -0.008(3)
C10 0.099(3) 0.098(4) 0.085(3) -0.001(3) 0.006(2) 0.008(3)
C11 0.100(3) 0.096(4) 0.097(3) -0.005(3) 0.029(3) -0.010(3)
C12 0.117(4) 0.122(5) 0.145(4) 0.005(4) 0.007(3) -0.014(4)
C13 0.136(5) 0.124(5) 0.135(5) 0.018(4) 0.036(4) 0.026(4)
C14 0.126(4) 0.142(5) 0.132(4) 0.013(4) 0.020(3) 0.000(4)
C15 0.138(4) 0.146(5) 0.126(4) 0.026(4) 0.041(3) 0.022(4)
C16 0.145(5) 0.090(4) 0.093(3) 0.002(4) 0.004(3) 0.007(3)
C17 0.122(4) 0.100(4) 0.109(3) -0.001(3) 0.017(3) 0.009(3)
C18 0.146(4) 0.098(4) 0.128(4) 0.001(3) 0.036(3) -0.005(3)
C19 0.142(5) 0.092(4) 0.128(4) -0.005(3) 0.035(4) -0.021(3)
C20 0.192(6) 0.118(5) 0.169(6) -0.007(4) 0.010(5) 0.037(4)
C21 0.102(3) 0.094(3) 0.080(3) 0.010(3) 0.005(2) 0.008(3)
C22 0.083(3) 0.102(4) 0.090(3) 0.002(3) 0.009(2) 0.009(3)
C23 0.107(4) 0.107(5) 0.105(4) -0.014(4) 0.015(3) -0.010(4)
C24 0.098(4) 0.144(6) 0.104(4) -0.010(4) 0.015(3) 0.001(4)
C25 0.106(4) 0.142(6) 0.118(4) -0.001(4) 0.016(3) -0.021(4)
C26 0.113(4) 0.118(5) 0.154(5) -0.006(4) 0.023(4) 0.004(5)
C27 0.117(4) 0.148(6) 0.125(5) -0.013(5) 0.020(4) -0.006(5)
C28 0.115(5) 0.150(7) 0.115(5) -0.010(5) 0.021(4) -0.018(5)
C29 0.102(4) 0.123(5) 0.115(4) -0.010(3) 0.008(3) -0.011(4)
C30 0.142(5) 0.169(6) 0.143(5) -0.009(5) 0.035(4) 0.007(5)

loop_
_atom_type_symbol
_atom_type_description
_atom_type_scat_dispersion_real
_atom_type_scat_dispersion_imag
_atom_type_scat_source
C C 0.0033 0.0016 'International Tables Vol C Tables 4.2.6.8 and 6.1.1.4'
H H 0.0000 0.0000 'International Tables Vol C Tables 4.2.6.8 and 6.1.1.4'
N N 0.0061 0.0033 'International Tables Vol C Tables 4.2.6.8 and 6.1.1.4'
O O 0.0106 0.0060 'International Tables Vol C Tables 4.2.6.8 and 6.1.1.4'
S S 0.1246 0.1234 'International Tables Vol C Tables 4.2.6.8 and 6.1.1.4'

loop_
_geom_angle_atom_site_label_1
_geom_angle_atom_site_label_2
_geom_angle_atom_site_label_3
_geom_angle_site_symmetry_1
_geom_angle_site_symmetry_3
_geom_angle
_geom_angle_publ_flag
C21 S C10 . . 92.6(3) ?
C8 N1 N2 . . 109.3(5) ?
C9 O1 C8 . . 97.8(4) ?
C2 C1 H1B . . 109.5 ?
C2 C1 H1C . . 109.5 ?
H1B C1 H1C . . 109.5 ?
C2 C1 H1D . . 109.5 ?
H1B C1 H1D . . 109.5 ?
H1C C1 H1D . . 109.5 ?
C11 O2 C12 . . 118.1(4) ?
C9 N2 N1 . . 102.5(4) ?
C3 C2 C7 . . 119.9(5) ?
C3 C2 C1 . . 120.7(5) ?
C7 C2 C1 . . 119.4(5) ?
C17 O3 C16 . . 109.2(4) ?
C22 N3 N4 . . 108.6(4) ?
C2 C3 C4 . . 123.5(5) ?
C2 C3 H3B . . 118.3 ?
C4 C3 H3B . . 118.3 ?
C22 O4 C23 . . 104.8(4) ?
C3 C4 C5 . . 109.0(5) ?
C3 C4 H4A . . 125.5 ?
C5 C4 H4A . . 125.5 ?
C23 N4 N3 . . 104.7(5) ?
C6 C5 C4 . . 130.3(6) ?
C6 C5 H5A . . 114.8 ?
C4 C5 H5A . . 114.8 ?
C5 C6 C7 . . 113.7(6) ?
C5 C6 C8 . . 127.1(6) ?
C7 C6 C8 . . 119.2(6) ?
C2 C7 C6 . . 123.4(6) ?
C2 C7 H7A . . 118.3 ?
C6 C7 H7A . . 118.3 ?
N1 C8 C6 . . 131.1(6) ?
N1 C8 O1 . . 112.6(5) ?
C6 C8 O1 . . 115.8(6) ?
N2 C9 O1 . . 117.4(4) ?
N2 C9 C10 . . 124.7(5) ?
O1 C9 C10 . . 117.9(5) ?
C11 C10 C9 . . 132.5(5) ?
C11 C10 S . . 109.5(4) ?
C9 C10 S . . 117.9(4) ?
C10 C11 O2 . . 122.4(5) ?
C10 C11 C16 . . 111.6(5) ?
O2 C11 C16 . . 125.2(5) ?
O2 C12 C13 . . 106.1(5) ?
O2 C12 H12A . . 110.5 ?
C13 C12 H12A . . 110.5 ?
O2 C12 H12B . . 110.5 ?
C13 C12 H12B . . 110.5 ?
H12A C12 H12B . . 108.7 ?
C14 C13 C12 . . 105.6(5) ?
C14 C13 H13A . . 110.6 ?
C12 C13 H13A . . 110.6 ?
C14 C13 H13B . . 110.6 ?
C12 C13 H13B . . 110.6 ?
H13A C13 H13B . . 108.7 ?
C13 C14 C15 . . 128.9(6) ?
C13 C14 H14A . . 105.1 ?
C15 C14 H14A . . 105.1 ?
C13 C14 H14B . . 105.1 ?
C15 C14 H14B . . 105.1 ?
H14A C14 H14B . . 105.9 ?
C14 C15 H15A . . 109.5 ?
C14 C15 H15B . . 109.5 ?
H15A C15 H15B . . 109.5 ?
C14 C15 H15C . . 109.5 ?
H15A C15 H15C . . 109.5 ?
H15B C15 H15C . . 109.5 ?
C21 C16 C11 . . 113.1(5) ?
C21 C16 O3 . . 125.0(5) ?
C11 C16 O3 . . 118.5(5) ?
O3 C17 C18 . . 114.7(4) ?
O3 C17 H17A . . 108.6 ?
C18 C17 H17A . . 108.6 ?
O3 C17 H17B . . 108.6 ?
C18 C17 H17B . . 108.6 ?
H17A C17 H17B . . 107.6 ?
C19 C18 C17 . . 120.5(5) ?
C19 C18 H18A . . 107.2 ?
C17 C18 H18A . . 107.2 ?
C19 C18 H18B . . 107.2 ?
C17 C18 H18B . . 107.2 ?
H18A C18 H18B . . 106.8 ?
C18 C19 C20 . . 110.3(5) ?
C18 C19 H19A . . 109.6 ?
C20 C19 H19A . . 109.6 ?
C18 C19 H19B . . 109.6 ?
C20 C19 H19B . . 109.6 ?
H19A C19 H19B . . 108.1 ?
C19 C20 H20A . . 109.5 ?
C19 C20 H20B . . 109.5 ?
H20A C20 H20B . . 109.5 ?
C19 C20 H20C . . 109.5 ?
H20A C20 H20C . . 109.5 ?
H20B C20 H20C . . 109.5 ?
C16 C21 C22 . . 123.6(5) ?
C16 C21 S . . 111.6(4) ?
C22 C21 S . . 124.5(4) ?
N3 C22 O4 . . 109.7(5) ?
N3 C22 C21 . . 123.1(5) ?
O4 C22 C21 . . 127.0(5) ?
N4 C23 O4 . . 112.0(5) ?
N4 C23 C24 . . 132.7(6) ?
O4 C23 C24 . . 115.3(6) ?
C29 C24 C25 . . 117.2(6) ?
C29 C24 C23 . . 117.6(7) ?
C25 C24 C23 . . 125.2(6) ?
C26 C25 C24 . . 123.1(6) ?
C26 C25 H25A . . 118.4 ?
C24 C25 H25A . . 118.4 ?
C25 C26 C27 . . 118.6(7) ?
C25 C26 H26A . . 120.7 ?
C27 C26 H26A . . 120.7 ?
C28 C27 C26 . . 116.6(7) ?
C28 C27 H27A . . 121.7 ?
C26 C27 H27A . . 121.7 ?
C27 C28 C29 . . 123.7(7) ?
C27 C28 C30 . . 106.0(7) ?
C29 C28 C30 . . 129.1(8) ?
C24 C29 C28 . . 120.5(7) ?
C24 C29 H29A . . 119.7 ?
C28 C29 H29A . . 119.7 ?
C28 C30 H30A . . 107.0 ?
C28 C30 H30B . . 106.6 ?
H30A C30 H30B . . 109.5 ?
C28 C30 H30C . . 114.7 ?
H30A C30 H30C . . 109.5 ?
H30B C30 H30C . . 109.5 ?

loop_
_geom_bond_atom_site_label_1
_geom_bond_atom_site_label_2
_geom_bond_site_symmetry_2
_geom_bond_distance
_geom_bond_publ_flag
S C21 . 1.655(4) ?
S C10 . 1.777(5) ?
N1 C8 . 1.246(6) ?
N1 N2 . 1.427(5) ?
O1 C9 . 1.384(5) ?
O1 C8 . 1.427(5) ?
C1 C2 . 1.556(6) ?
C1 H1B . 0.9600 ?
C1 H1C . 0.9600 ?
C1 H1D . 0.9600 ?
O2 C11 . 1.337(5) ?
O2 C12 . 1.385(5) ?
N2 C9 . 1.274(6) ?
C2 C3 . 1.318(6) ?
C2 C7 . 1.352(6) ?
O3 C17 . 1.264(4) ?
O3 C16 . 1.456(5) ?
N3 C22 . 1.292(5) ?
N3 N4 . 1.409(5) ?
C3 C4 . 1.413(6) ?
C3 H3B . 0.9300 ?
O4 C22 . 1.300(5) ?
O4 C23 . 1.394(6) ?
C4 C5 . 1.472(7) ?
C4 H4A . 0.9300 ?
N4 C23 . 1.240(6) ?
C5 C6 . 1.257(7) ?
C5 H5A . 0.9300 ?
C6 C7 . 1.387(6) ?
C6 C8 . 1.410(7) ?
C7 H7A . 0.9300 ?
C9 C10 . 1.456(6) ?
C10 C11 . 1.332(6) ?
C11 C16 . 1.444(6) ?
C12 C13 . 1.536(6) ?
C12 H12A . 0.9700 ?
C12 H12B . 0.9700 ?
C13 C14 . 1.431(6) ?
C13 H13A . 0.9700 ?
C13 H13B . 0.9700 ?
C14 C15 . 1.432(6) ?
C14 H14A . 0.9700 ?
C14 H14B . 0.9700 ?
C15 H15A . 0.9600 ?
C15 H15B . 0.9600 ?
C15 H15C . 0.9600 ?
C16 C21 . 1.350(6) ?
C17 C18 . 1.486(6) ?
C17 H17A . 0.9700 ?
C17 H17B . 0.9700 ?
C18 C19 . 1.426(6) ?
C18 H18A . 0.9700 ?
C18 H18B . 0.9700 ?
C19 C20 . 1.574(6) ?
C19 H19A . 0.9700 ?
C19 H19B . 0.9700 ?
C20 H20A . 0.9600 ?
C20 H20B . 0.9600 ?
C20 H20C . 0.9600 ?
C21 C22 . 1.420(6) ?
C23 C24 . 1.496(7) ?
C24 C29 . 1.306(7) ?
C24 C25 . 1.383(7) ?
C25 C26 . 1.355(7) ?
C25 H25A . 0.9300 ?
C26 C27 . 1.386(7) ?
C26 H26A . 0.9300 ?
C27 C28 . 1.338(8) ?
C27 H27A . 0.9300 ?
C28 C29 . 1.366(7) ?
C28 C30 . 1.383(7) ?
C29 H29A . 0.9300 ?
C30 H30A . 0.9600 ?
C30 H30B . 0.9600 ?
C30 H30C . 0.9600 ?

loop_
_geom_torsion_atom_site_label_1
_geom_torsion_atom_site_label_2
_geom_torsion_atom_site_label_3
_geom_torsion_atom_site_label_4
_geom_torsion_site_symmetry_1
_geom_torsion_site_symmetry_2
_geom_torsion_site_symmetry_3
_geom_torsion_site_symmetry_4
_geom_torsion
_geom_torsion_publ_flag
C8 N1 N2 C9 . . . . 5.5(6) ?
C7 C2 C3 C4 . . . . 1.6(9) ?
C1 C2 C3 C4 . . . . -178.1(4) ?
C2 C3 C4 C5 . . . . 1.9(7) ?
C22 N3 N4 C23 . . . . -2.9(6) ?
C3 C4 C5 C6 . . . . -3.9(9) ?
C4 C5 C6 C7 . . . . 1.8(10) ?
C4 C5 C6 C8 . . . . -178.8(5) ?
C3 C2 C7 C6 . . . . -4.2(8) ?
C1 C2 C7 C6 . . . . 175.5(4) ?
C5 C6 C7 C2 . . . . 2.5(8) ?
C8 C6 C7 C2 . . . . -177.0(5) ?
N2 N1 C8 C6 . . . . -177.4(5) ?
N2 N1 C8 O1 . . . . -6.6(6) ?
C5 C6 C8 N1 . . . . 168.7(6) ?
C7 C6 C8 N1 . . . . -11.9(9) ?
C5 C6 C8 O1 . . . . -1.8(9) ?
C7 C6 C8 O1 . . . . 177.6(4) ?
C9 O1 C8 N1 . . . . 4.7(5) ?
C9 O1 C8 C6 . . . . 177.0(4) ?
N1 N2 C9 O1 . . . . -2.5(6) ?
N1 N2 C9 C10 . . . . 179.4(4) ?
C8 O1 C9 N2 . . . . -0.9(5) ?
C8 O1 C9 C10 . . . . 177.2(4) ?
N2 C9 C10 C11 . . . . -176.1(5) ?
O1 C9 C10 C11 . . . . 5.9(8) ?
N2 C9 C10 S . . . . 8.1(7) ?
O1 C9 C10 S . . . . -169.9(3) ?
C21 S C10 C11 . . . . 2.7(4) ?
C21 S C10 C9 . . . . 179.4(4) ?
C9 C10 C11 O2 . . . . 4.4(8) ?
S C10 C11 O2 . . . . -179.6(3) ?
C9 C10 C11 C16 . . . . 174.3(5) ?
S C10 C11 C16 . . . . -9.7(5) ?
C12 O2 C11 C10 . . . . -116.6(5) ?
C12 O2 C11 C16 . . . . 74.9(6) ?
C11 O2 C12 C13 . . . . -170.5(4) ?
O2 C12 C13 C14 . . . . -90.1(5) ?
C12 C13 C14 C15 . . . . -173.2(6) ?
C10 C11 C16 C21 . . . . 14.5(6) ?
O2 C11 C16 C21 . . . . -176.0(4) ?
C10 C11 C16 O3 . . . . 174.7(4) ?
O2 C11 C16 O3 . . . . -15.8(7) ?
C17 O3 C16 C21 . . . . -108.3(6) ?
C17 O3 C16 C11 . . . . 94.0(5) ?
C16 O3 C17 C18 . . . . 161.7(4) ?
O3 C17 C18 C19 . . . . -174.0(5) ?
C17 C18 C19 C20 . . . . 174.6(4) ?
C11 C16 C21 C22 . . . . 174.4(4) ?
O3 C16 C21 C22 . . . . 15.8(8) ?
C11 C16 C21 S . . . . -12.2(6) ?
O3 C16 C21 S . . . . -170.9(4) ?
C10 S C21 C16 . . . . 5.6(4) ?
C10 S C21 C22 . . . . 178.9(4) ?
N4 N3 C22 O4 . . . . 4.3(5) ?
N4 N3 C22 C21 . . . . 179.2(4) ?
C23 O4 C22 N3 . . . . -3.9(5) ?
C23 O4 C22 C21 . . . . -178.5(4) ?
C16 C21 C22 N3 . . . . 170.8(5) ?
S C21 C22 N3 . . . . -1.6(7) ?
C16 C21 C22 O4 . . . . -15.3(8) ?
S C21 C22 O4 . . . . 172.3(3) ?
N3 N4 C23 O4 . . . . 0.4(6) ?
N3 N4 C23 C24 . . . . -178.7(5) ?
C22 O4 C23 N4 . . . . 2.1(6) ?
C22 O4 C23 C24 . . . . -178.6(4) ?
N4 C23 C24 C29 . . . . -4.4(9) ?
O4 C23 C24 C29 . . . . 176.6(4) ?
N4 C23 C24 C25 . . . . 175.6(6) ?
O4 C23 C24 C25 . . . . -3.4(8) ?
C29 C24 C25 C26 . . . . -0.9(8) ?
C23 C24 C25 C26 . . . . 179.1(5) ?
C24 C25 C26 C27 . . . . -0.4(8) ?
C25 C26 C27 C28 . . . . -0.9(8) ?
C26 C27 C28 C29 . . . . 3.6(9) ?
C26 C27 C28 C30 . . . . 172.3(5) ?
C25 C24 C29 C28 . . . . 3.5(8) ?
C23 C24 C29 C28 . . . . -176.5(5) ?
C27 C28 C29 C24 . . . . -5.2(9) ?
C30 C28 C29 C24 . . . . -171.1(6) ?

loop_
_cod_related_entry_id
_cod_related_entry_database
_cod_related_entry_code
1 ChemSpider 24741826
